data_1560557
loop_
_publ_author_name
'Wang, Yi'
'Suen, Nian-Tzu'
'Kunene, Thabiso'
'Stoyko, Stanislav'
'Bobev, Svilen'

_publ_section_title
;
 Synthesis and structural characterization of the Zintl phases
 Na3Ca3TrPn4, Na3Sr3TrPn4, and Na3Eu3TrPn4 (Tr=Al, Ga, In; Pn=P, As, Sb)
;
_journal_name_full 'Journal of Solid State Chemistry'
_journal_page_first 160
_journal_page_last 168
_journal_paper_doi 10.1016/j.jssc.2017.02.026
_journal_volume 249
_journal_year 2017
_chemical_formula_sum 'Al Eu2.58 Na3.42 Sb4'
_chemical_formula_weight 984.66
_space_group_IT_number 186
_space_group_name_Hall 'P 6c -2c'
_space_group_name_H-M_alt 'P 63 m c'
_symmetry_cell_setting hexagonal
_symmetry_space_group_name_H-M 'P 63 m c'
_atom_sites_solution_hydrogens .
_atom_sites_solution_primary direct
_atom_sites_solution_secondary difmap
_cell_angle_alpha 90.00
_cell_angle_beta 90.00
_cell_angle_gamma 120.00
_cell_formula_units_Z 2
_cell_length_a 10.1272(5)
_cell_length_b 10.1272(5)
_cell_length_c 7.8453(8)
_cell_measurement_reflns_used 555
_cell_measurement_temperature 200(2)
_cell_measurement_theta_max 30.19
_cell_measurement_theta_min 2.32
_cell_volume 696.82(9)
_computing_cell_refinement 'Bruker SMART'
_computing_data_collection 'Bruker SMART'
_computing_data_reduction 'Bruker SAINT'
_computing_molecular_graphics 'Bruker SHELXTL'
_computing_publication_material 'Bruker SHELXTL'
_computing_structure_refinement 'SHELXL-97 (Sheldrick, 1997)'
_computing_structure_solution 'SHELXS-97 (Sheldrick, 1990)'
_diffrn_ambient_temperature 200(2)
_diffrn_measured_fraction_theta_full 0.993
_diffrn_measured_fraction_theta_max 0.993
_diffrn_measurement_device_type 'CCD area detector'
_diffrn_measurement_method 'phi and omega scans'
_diffrn_radiation_monochromator graphite
_diffrn_radiation_source 'fine-focus sealed tube'
_diffrn_radiation_type MoK\a
_diffrn_radiation_wavelength 0.71073
_diffrn_reflns_av_R_equivalents 0.0295
_diffrn_reflns_av_sigmaI/netI 0.0155
_diffrn_reflns_limit_h_max 14
_diffrn_reflns_limit_h_min -14
_diffrn_reflns_limit_k_max 13
_diffrn_reflns_limit_k_min -14
_diffrn_reflns_limit_l_max 10
_diffrn_reflns_limit_l_min -10
_diffrn_reflns_number 9571
_diffrn_reflns_theta_full 29.56
_diffrn_reflns_theta_max 29.56
_diffrn_reflns_theta_min 2.32
_exptl_absorpt_coefficient_mu 19.184
_exptl_absorpt_correction_T_max 0.4296
_exptl_absorpt_correction_T_min 0.1573
_exptl_absorpt_correction_type multi-scan
_exptl_absorpt_process_details SADABS
_exptl_crystal_colour grey
_exptl_crystal_density_diffrn 4.693
_exptl_crystal_density_method 'not measured'
_exptl_crystal_description irregular
_exptl_crystal_F_000 834
_exptl_crystal_size_max 0.15
_exptl_crystal_size_mid 0.12
_exptl_crystal_size_min 0.05
_refine_diff_density_max 0.688
_refine_diff_density_min -0.913
_refine_diff_density_rms 0.151
_refine_ls_abs_structure_details 'Flack H D (1983), Acta Cryst. A39, 876-881'
_refine_ls_abs_structure_Flack 0.01(2)
_refine_ls_extinction_coef 0.00098(11)
_refine_ls_extinction_expression Fc^*^=kFc[1+0.001xFc^2^\l^3^/sin(2\q)]^-1/4^
_refine_ls_extinction_method SHELXL
_refine_ls_goodness_of_fit_ref 1.116
_refine_ls_hydrogen_treatment .
_refine_ls_matrix_type full
_refine_ls_number_parameters 28
_refine_ls_number_reflns 749
_refine_ls_number_restraints 1
_refine_ls_restrained_S_all 1.115
_refine_ls_R_factor_all 0.0162
_refine_ls_R_factor_gt 0.0157
_refine_ls_shift/su_max 0.002
_refine_ls_shift/su_mean 0.000
_refine_ls_structure_factor_coef Fsqd
_refine_ls_weighting_details 'calc w=1/[\s^2^(Fo^2^)+(0.0190P)^2^+1.8119P] where P=(Fo^2^+2Fc^2^)/3'
_refine_ls_weighting_scheme calc
_refine_ls_wR_factor_gt 0.0396
_refine_ls_wR_factor_ref 0.0399
_reflns_number_gt 733
_reflns_number_total 749
_reflns_threshold_expression >2sigma(I)
_cod_data_source_file JSSC-2017-249-160.cif
_cod_data_source_block Na3Eu3AlSb4
_cod_depositor_comments
;
The following automatic conversions were performed:

data item '_symmetry_cell_setting' value 'Hexagonal' was changed to
'hexagonal' in accordance with the built-in table derived from the
CIF Core dictionary named 'cif_core.dic' version 2.4.5 last updated
on 2014-11-21.

Automatic conversion script
Id: cif_fix_values 8369 2020-08-20 11:38:08Z andrius 
;
_cod_original_sg_symbol_H-M P6(3)mc
_cod_database_code 1560557

loop_
_symmetry_equiv_pos_as_xyz
'x, y, z'
'-y, x-y, z'
'-x+y, -x, z'
'-x, -y, z+1/2'
'y, -x+y, z+1/2'
'x-y, x, z+1/2'
'-y, -x, z'
'-x+y, y, z'
'x, x-y, z'
'y, x, z+1/2'
'x-y, -y, z+1/2'
'-x, -x+y, z+1/2'

loop_
_atom_site_label
_atom_site_type_symbol
_atom_site_fract_x
_atom_site_fract_y
_atom_site_fract_z
_atom_site_U_iso_or_equiv
_atom_site_adp_type
_atom_site_occupancy
_atom_site_symmetry_multiplicity
_atom_site_calc_flag
_atom_site_refinement_flags
_atom_site_disorder_assembly
_atom_site_disorder_group
Na1A Na 0.1455(3) 0.8545(3) 0.0484(7) 0.0413(12) Uiso 0.861(11) 2 d SP . .
Na1B Na 0.1538(17) 0.8462(17) 0.929(4) 0.0413(12) Uiso 0.139(11) 2 d SP . .
Eu1 Eu 0.518368(18) 0.481632(18) 0.21959(6) 0.02180(12) Uani 0.861(2) 2 d SP . .
Na1 Na 0.518368(18) 0.481632(18) 0.21959(6) 0.02180(12) Uani 0.139(2) 2 d SP . .
Al Al 0.3333 0.6667 0.3520(4) 0.0151(6) Uani 1 6 d S . .
Sb1 Sb 0.18639(2) 0.81361(2) 0.45123(4) 0.01797(12) Uani 1 2 d S . .
Sb2 Sb 0.3333 0.6667 0.00000(9) 0.01733(16) Uani 1 6 d S . .

loop_
_atom_site_aniso_label
_atom_site_aniso_U_11
_atom_site_aniso_U_22
_atom_site_aniso_U_33
_atom_site_aniso_U_23
_atom_site_aniso_U_13
_atom_site_aniso_U_12
Eu1 0.02622(16) 0.02622(16) 0.01849(17) -0.00146(8) 0.00146(8) 0.01726(15)
Na1 0.02622(16) 0.02622(16) 0.01849(17) -0.00146(8) 0.00146(8) 0.01726(15)
Al 0.0136(10) 0.0136(10) 0.0180(15) 0.000 0.000 0.0068(5)
Sb1 0.01544(15) 0.01544(15) 0.0216(2) -0.00165(8) 0.00165(8) 0.00663(14)
Sb2 0.0187(2) 0.0187(2) 0.0146(3) 0.000 0.000 0.00934(10)

loop_
_atom_type_symbol
_atom_type_description
_atom_type_scat_dispersion_real
_atom_type_scat_dispersion_imag
_atom_type_scat_source
Na Na 0.0362 0.0249 'International Tables Vol C Tables 4.2.6.8 and 6.1.1.4'
Al Al 0.0645 0.0514 'International Tables Vol C Tables 4.2.6.8 and 6.1.1.4'
Sb Sb -0.5866 1.5461 'International Tables Vol C Tables 4.2.6.8 and 6.1.1.4'
Eu Eu -0.1578 3.6682 'International Tables Vol C Tables 4.2.6.8 and 6.1.1.4'

loop_
_geom_angle_atom_site_label_1
_geom_angle_atom_site_label_2
_geom_angle_atom_site_label_3
_geom_angle
_geom_angle_site_symmetry_1
_geom_angle_site_symmetry_3
Na1B Na1A Sb1 78.5(6) 1_554 5_454
Na1B Na1A Sb1 78.5(6) 1_554 6_664
Sb1 Na1A Sb1 134.30(18) 5_454 6_664
Na1B Na1A Sb1 158.4(19) 1_554 .
Sb1 Na1A Sb1 107.94(10) 5_454 .
Sb1 Na1A Sb1 107.94(10) 6_664 .
Na1B Na1A Sb2 74.6(19) 1_554 .
Sb1 Na1A Sb2 105.57(11) 5_454 .
Sb1 Na1A Sb2 105.57(11) 6_664 .
Sb1 Na1A Sb2 83.79(12) . .
Na1B Na1A Na1 107.6(11) 1_554 3_565
Sb1 Na1A Na1 60.19(2) 5_454 3_565
Sb1 Na1A Na1 165.50(16) 6_664 3_565
Sb1 Na1A Na1 61.63(8) . 3_565
Sb2 Na1A Na1 64.78(8) . 3_565
Na1B Na1A Eu1 107.6(11) 1_554 3_565
Sb1 Na1A Eu1 60.19(2) 5_454 3_565
Sb1 Na1A Eu1 165.50(16) 6_664 3_565
Sb1 Na1A Eu1 61.63(8) . 3_565
Sb2 Na1A Eu1 64.78(8) . 3_565
Na1 Na1A Eu1 0.0 3_565 3_565
Na1B Na1A Eu1 107.6(11) 1_554 2_665
Sb1 Na1A Eu1 165.51(16) 5_454 2_665
Sb1 Na1A Eu1 60.19(2) 6_664 2_665
Sb1 Na1A Eu1 61.63(8) . 2_665
Sb2 Na1A Eu1 64.78(8) . 2_665
Na1 Na1A Eu1 105.32(13) 3_565 2_665
Eu1 Na1A Eu1 105.32(13) 3_565 2_665
Na1B Na1A Na1 107.6(11) 1_554 2_665
Sb1 Na1A Na1 165.51(16) 5_454 2_665
Sb1 Na1A Na1 60.19(2) 6_664 2_665
Sb1 Na1A Na1 61.63(8) . 2_665
Sb2 Na1A Na1 64.78(8) . 2_665
Na1 Na1A Na1 105.32(13) 3_565 2_665
Eu1 Na1A Na1 105.32(13) 3_565 2_665
Eu1 Na1A Na1 0.00(2) 2_665 2_665
Na1B Na1A Na1 43.9(11) 1_554 6_554
Sb1 Na1A Na1 57.65(6) 5_454 6_554
Sb1 Na1A Na1 120.85(14) 6_664 6_554
Sb1 Na1A Na1 121.57(12) . 6_554
Sb2 Na1A Na1 54.95(7) . 6_554
Na1 Na1A Na1 63.74(6) 3_565 6_554
Eu1 Na1A Na1 63.74(6) 3_565 6_554
Eu1 Na1A Na1 117.48(14) 2_665 6_554
Na1 Na1A Na1 117.48(14) 2_665 6_554
Na1B Na1A Eu1 43.9(11) 1_554 6_554
Sb1 Na1A Eu1 57.65(6) 5_454 6_554
Sb1 Na1A Eu1 120.85(14) 6_664 6_554
Sb1 Na1A Eu1 121.57(12) . 6_554
Sb2 Na1A Eu1 54.95(7) . 6_554
Na1 Na1A Eu1 63.74(6) 3_565 6_554
Eu1 Na1A Eu1 63.74(6) 3_565 6_554
Eu1 Na1A Eu1 117.48(14) 2_665 6_554
Na1 Na1A Eu1 117.48(14) 2_665 6_554
Na1 Na1A Eu1 0.000(15) 6_554 6_554
Na1B Na1A Eu1 43.9(11) 1_554 5_564
Sb1 Na1A Eu1 120.85(14) 5_454 5_564
Sb1 Na1A Eu1 57.65(6) 6_664 5_564
Sb1 Na1A Eu1 121.57(12) . 5_564
Sb2 Na1A Eu1 54.95(7) . 5_564
Na1 Na1A Eu1 117.48(14) 3_565 5_564
Eu1 Na1A Eu1 117.48(14) 3_565 5_564
Eu1 Na1A Eu1 63.74(6) 2_665 5_564
Na1 Na1A Eu1 63.74(6) 2_665 5_564
Na1 Na1A Eu1 69.29(9) 6_554 5_564
Eu1 Na1A Eu1 69.29(9) 6_554 5_564
Na1A Na1B Sb1 83.7(10) 1_556 5_455
Na1A Na1B Sb1 83.7(10) 1_556 6_665
Sb1 Na1B Sb1 138.4(11) 5_455 6_665
Na1A Na1B Sb2 88.8(18) 1_556 1_556
Sb1 Na1B Sb2 109.6(5) 5_455 1_556
Sb1 Na1B Sb2 109.6(5) 6_665 1_556
Na1A Na1B Na1 124.8(12) 1_556 6
Sb1 Na1B Na1 66.0(2) 5_455 6
Sb1 Na1B Na1 148.3(10) 6_665 6
Sb2 Na1B Na1 62.7(5) 1_556 6
Na1A Na1B Eu1 124.8(12) 1_556 6
Sb1 Na1B Eu1 66.0(2) 5_455 6
Sb1 Na1B Eu1 148.3(10) 6_665 6
Sb2 Na1B Eu1 62.7(5) 1_556 6
Na1 Na1B Eu1 0.0 6 6
Na1A Na1B Na1 124.8(12) 1_556 5_565
Sb1 Na1B Na1 148.3(10) 5_455 5_565
Sb1 Na1B Na1 66.0(2) 6_665 5_565
Sb2 Na1B Na1 62.7(5) 1_556 5_565
Na1 Na1B Na1 84.6(8) 6 5_565
Eu1 Na1B Na1 84.6(8) 6 5_565
Na1A Na1B Eu1 124.8(12) 1_556 5_565
Sb1 Na1B Eu1 148.3(10) 5_455 5_565
Sb1 Na1B Eu1 66.0(2) 6_665 5_565
Sb2 Na1B Eu1 62.7(5) 1_556 5_565
Na1 Na1B Eu1 84.6(8) 6 5_565
Eu1 Na1B Eu1 84.6(8) 6 5_565
Na1 Na1B Eu1 0.00(2) 5_565 5_565
Na1A Na1B Eu1 59.1(9) 1_556 3_566
Sb1 Na1B Eu1 55.6(2) 5_455 3_566
Sb1 Na1B Eu1 140.6(9) 6_665 3_566
Sb2 Na1B Eu1 61.1(4) 1_556 3_566
Na1 Na1B Eu1 65.7(3) 6 3_566
Eu1 Na1B Eu1 65.7(3) 6 3_566
Na1 Na1B Eu1 123.5(8) 5_565 3_566
Eu1 Na1B Eu1 123.5(8) 5_565 3_566
Na1A Na1B Na1 59.1(9) 1_556 3_566
Sb1 Na1B Na1 55.6(2) 5_455 3_566
Sb1 Na1B Na1 140.6(9) 6_665 3_566
Sb2 Na1B Na1 61.1(4) 1_556 3_566
Na1 Na1B Na1 65.7(3) 6 3_566
Eu1 Na1B Na1 65.7(3) 6 3_566
Na1 Na1B Na1 123.5(8) 5_565 3_566
Eu1 Na1B Na1 123.5(8) 5_565 3_566
Eu1 Na1B Na1 0.000(18) 3_566 3_566
Na1A Na1B Eu1 59.1(9) 1_556 2_666
Sb1 Na1B Eu1 140.6(9) 5_455 2_666
Sb1 Na1B Eu1 55.6(2) 6_665 2_666
Sb2 Na1B Eu1 61.1(4) 1_556 2_666
Na1 Na1B Eu1 123.5(8) 6 2_666
Eu1 Na1B Eu1 123.5(8) 6 2_666
Na1 Na1B Eu1 65.7(3) 5_565 2_666
Eu1 Na1B Eu1 65.7(3) 5_565 2_666
Eu1 Na1B Eu1 91.4(6) 3_566 2_666
Na1 Na1B Eu1 91.4(6) 3_566 2_666
Na1A Na1B Na1 59.1(9) 1_556 2_666
Sb1 Na1B Na1 140.6(9) 5_455 2_666
Sb1 Na1B Na1 55.6(2) 6_665 2_666
Sb2 Na1B Na1 61.1(4) 1_556 2_666
Na1 Na1B Na1 123.5(8) 6 2_666
Eu1 Na1B Na1 123.5(8) 6 2_666
Na1 Na1B Na1 65.7(3) 5_565 2_666
Eu1 Na1B Na1 65.7(3) 5_565 2_666
Eu1 Na1B Na1 91.4(6) 3_566 2_666
Na1 Na1B Na1 91.4(6) 3_566 2_666
Eu1 Na1B Na1 0.000(14) 2_666 2_666
Sb1 Eu1 Sb1 83.954(16) 6_654 5_554
Sb1 Eu1 Na1B 69.2(4) 6_654 6_654
Sb1 Eu1 Na1B 137.3(4) 5_554 6_654
Sb1 Eu1 Na1B 137.3(4) 6_654 5_554
Sb1 Eu1 Na1B 69.2(4) 5_554 5_554
Na1B Eu1 Na1B 109.2(9) 6_654 5_554
Sb1 Eu1 Sb2 96.148(12) 6_654 4_665
Sb1 Eu1 Sb2 96.147(12) 5_554 4_665
Na1B Eu1 Sb2 56.5(4) 6_654 4_665
Na1B Eu1 Sb2 56.5(4) 5_554 4_665
Sb1 Eu1 Al 124.53(3) 6_654 .
Sb1 Eu1 Al 124.53(3) 5_554 .
Na1B Eu1 Al 98.2(4) 6_654 .
Na1B Eu1 Al 98.2(4) 5_554 .
Sb2 Eu1 Al 122.03(5) 4_665 .
Sb1 Eu1 Sb1 96.984(11) 6_654 2_665
Sb1 Eu1 Sb1 168.359(14) 5_554 2_665
Na1B Eu1 Sb1 52.6(4) 6_654 2_665
Na1B Eu1 Sb1 116.0(4) 5_554 2_665
Sb2 Eu1 Sb1 95.288(14) 4_665 2_665
Al Eu1 Sb1 46.00(2) . 2_665
Sb1 Eu1 Sb1 168.360(14) 6_654 3_565
Sb1 Eu1 Sb1 96.983(11) 5_554 3_565
Na1B Eu1 Sb1 116.0(4) 6_654 3_565
Na1B Eu1 Sb1 52.6(4) 5_554 3_565
Sb2 Eu1 Sb1 95.287(14) 4_665 3_565
Al Eu1 Sb1 46.00(2) . 3_565
Sb1 Eu1 Sb1 79.779(15) 2_665 3_565
Sb1 Eu1 Na1A 53.02(7) 6_654 2_665
Sb1 Eu1 Na1A 118.54(8) 5_554 2_665
Na1B Eu1 Na1A 70.6(4) 6_654 2_665
Na1B Eu1 Na1A 169.5(4) 5_554 2_665
Sb2 Eu1 Na1A 126.20(9) 4_665 2_665
Al Eu1 Na1A 71.65(8) . 2_665
Sb1 Eu1 Na1A 55.02(8) 2_665 2_665
Sb1 Eu1 Na1A 117.49(7) 3_565 2_665
Sb1 Eu1 Na1A 118.54(8) 6_654 3_565
Sb1 Eu1 Na1A 53.02(7) 5_554 3_565
Na1B Eu1 Na1A 169.5(4) 6_654 3_565
Na1B Eu1 Na1A 70.6(4) 5_554 3_565
Sb2 Eu1 Na1A 126.20(9) 4_665 3_565
Al Eu1 Na1A 71.65(8) . 3_565
Sb1 Eu1 Na1A 117.49(7) 2_665 3_565
Sb1 Eu1 Na1A 55.02(8) 3_565 3_565
Na1A Eu1 Na1A 107.60(17) 2_665 3_565
Sb1 Eu1 Sb2 92.959(13) 6_654 .
Sb1 Eu1 Sb2 92.959(13) 5_554 .
Na1B Eu1 Sb2 120.1(4) 6_654 .
Na1B Eu1 Sb2 120.1(4) 5_554 .
Sb2 Eu1 Sb2 167.74(2) 4_665 .
Al Eu1 Sb2 45.71(5) . .
Sb1 Eu1 Sb2 75.413(11) 2_665 .
Sb1 Eu1 Sb2 75.413(11) 3_565 .
Na1A Eu1 Sb2 54.72(8) 2_665 .
Na1A Eu1 Sb2 54.72(8) 3_565 .
Sb1 Eu1 Na1B 48.5(3) 6_654 2_664
Sb1 Eu1 Na1B 105.4(4) 5_554 2_664
Na1B Eu1 Na1B 81.3(7) 6_654 2_664
Na1B Eu1 Na1B 169.1(4) 5_554 2_664
Sb2 Eu1 Na1B 134.4(4) 4_665 2_664
Al Eu1 Na1B 76.8(3) . 2_664
Sb1 Eu1 Na1B 67.5(4) 2_665 2_664
Sb1 Eu1 Na1B 120.6(3) 3_565 2_664
Na1A Eu1 Na1B 13.3(4) 2_665 2_664
Na1A Eu1 Na1B 98.5(4) 3_565 2_664
Sb2 Eu1 Na1B 49.6(4) . 2_664
Sb1 Al Sb1 112.00(6) 2_665 3_565
Sb1 Al Sb1 112.00(6) 2_665 .
Sb1 Al Sb1 112.00(6) 3_565 .
Sb1 Al Sb2 106.81(7) 2_665 .
Sb1 Al Sb2 106.81(7) 3_565 .
Sb1 Al Sb2 106.81(7) . .
Sb1 Al Na1 68.424(9) 2_665 3_565
Sb1 Al Na1 179.06(12) 3_565 3_565
Sb1 Al Na1 68.424(9) . 3_565
Sb2 Al Na1 72.25(5) . 3_565
Sb1 Al Eu1 68.424(9) 2_665 3_565
Sb1 Al Eu1 179.06(12) 3_565 3_565
Sb1 Al Eu1 68.424(9) . 3_565
Sb2 Al Eu1 72.25(5) . 3_565
Na1 Al Eu1 0.000(13) 3_565 3_565
Sb1 Al Eu1 68.424(9) 2_665 .
Sb1 Al Eu1 68.425(9) 3_565 .
Sb1 Al Eu1 179.06(12) . .
Sb2 Al Eu1 72.25(5) . .
Na1 Al Eu1 111.14(5) 3_565 .
Eu1 Al Eu1 111.14(5) 3_565 .
Sb1 Al Na1 179.06(12) 2_665 2_665
Sb1 Al Na1 68.423(9) 3_565 2_665
Sb1 Al Na1 68.425(9) . 2_665
Sb2 Al Na1 72.25(5) . 2_665
Na1 Al Na1 111.14(5) 3_565 2_665
Eu1 Al Na1 111.14(5) 3_565 2_665
Eu1 Al Na1 111.14(5) . 2_665
Sb1 Al Eu1 179.06(12) 2_665 2_665
Sb1 Al Eu1 68.423(9) 3_565 2_665
Sb1 Al Eu1 68.425(9) . 2_665
Sb2 Al Eu1 72.25(5) . 2_665
Na1 Al Eu1 111.14(5) 3_565 2_665
Eu1 Al Eu1 111.14(5) 3_565 2_665
Eu1 Al Eu1 111.14(5) . 2_665
Na1 Al Eu1 0.000(16) 2_665 2_665
Al Sb1 Na1B 126.2(6) . 5_454
Al Sb1 Na1B 126.2(6) . 6_664
Na1B Sb1 Na1B 100.9(10) 5_454 6_664
Al Sb1 Na1A 133.84(10) . 5_455
Na1B Sb1 Na1A 17.8(6) 5_454 5_455
Na1B Sb1 Na1A 99.1(5) 6_664 5_455
Al Sb1 Na1A 133.84(10) . 6_665
Na1B Sb1 Na1A 99.1(5) 5_454 6_665
Na1B Sb1 Na1A 17.8(6) 6_664 6_665
Na1A Sb1 Na1A 92.0(2) 5_455 6_665
Al Sb1 Na1A 85.97(13) . .
Na1B Sb1 Na1A 78.7(6) 5_454 .
Na1B Sb1 Na1A 78.7(6) 6_664 .
Na1A Sb1 Na1A 95.65(11) 5_455 .
Na1A Sb1 Na1A 95.65(11) 6_665 .
Al Sb1 Na1 79.41(5) . 6
Na1B Sb1 Na1 76.0(5) 5_454 6
Na1B Sb1 Na1 143.0(6) 6_664 6
Na1A Sb1 Na1 66.80(9) 5_455 6
Na1A Sb1 Na1 125.27(10) 6_665 6
Na1A Sb1 Na1 134.41(3) . 6
Al Sb1 Eu1 79.41(5) . 6
Na1B Sb1 Eu1 76.0(5) 5_454 6
Na1B Sb1 Eu1 143.0(6) 6_664 6
Na1A Sb1 Eu1 66.80(9) 5_455 6
Na1A Sb1 Eu1 125.27(10) 6_665 6
Na1A Sb1 Eu1 134.41(3) . 6
Na1 Sb1 Eu1 0.00(2) 6 6
Al Sb1 Na1 79.41(5) . 5_565
Na1B Sb1 Na1 143.0(6) 5_454 5_565
Na1B Sb1 Na1 76.0(5) 6_664 5_565
Na1A Sb1 Na1 125.27(10) 5_455 5_565
Na1A Sb1 Na1 66.80(9) 6_665 5_565
Na1A Sb1 Na1 134.41(3) . 5_565
Na1 Sb1 Na1 84.911(17) 6 5_565
Eu1 Sb1 Na1 84.911(17) 6 5_565
Al Sb1 Eu1 79.41(5) . 5_565
Na1B Sb1 Eu1 143.0(6) 5_454 5_565
Na1B Sb1 Eu1 76.0(5) 6_664 5_565
Na1A Sb1 Eu1 125.27(10) 5_455 5_565
Na1A Sb1 Eu1 66.80(9) 6_665 5_565
Na1A Sb1 Eu1 134.41(3) . 5_565
Na1 Sb1 Eu1 84.911(17) 6 5_565
Eu1 Sb1 Eu1 84.911(17) 6 5_565
Na1 Sb1 Eu1 0.000(17) 5_565 5_565
Al Sb1 Eu1 65.57(3) . 3_565
Na1B Sb1 Eu1 61.4(6) 5_454 3_565
Na1B Sb1 Eu1 140.1(5) 6_664 3_565
Na1A Sb1 Eu1 74.12(10) 5_455 3_565
Na1A Sb1 Eu1 152.68(9) 6_665 3_565
Na1A Sb1 Eu1 63.35(4) . 3_565
Na1 Sb1 Eu1 71.297(7) 6 3_565
Eu1 Sb1 Eu1 71.297(7) 6 3_565
Na1 Sb1 Eu1 140.316(12) 5_565 3_565
Eu1 Sb1 Eu1 140.316(12) 5_565 3_565
Al Sb1 Na1 65.57(3) . 3_565
Na1B Sb1 Na1 61.4(6) 5_454 3_565
Na1B Sb1 Na1 140.1(5) 6_664 3_565
Na1A Sb1 Na1 74.12(10) 5_455 3_565
Na1A Sb1 Na1 152.68(9) 6_665 3_565
Na1A Sb1 Na1 63.35(4) . 3_565
Na1 Sb1 Na1 71.297(7) 6 3_565
Eu1 Sb1 Na1 71.297(7) 6 3_565
Na1 Sb1 Na1 140.316(12) 5_565 3_565
Eu1 Sb1 Na1 140.316(12) 5_565 3_565
Eu1 Sb1 Na1 0.000(12) 3_565 3_565
Al Sb2 Na1B 100.0(6) . 2_664
Al Sb2 Na1B 100.0(6) . 3_564
Na1B Sb2 Na1B 117.1(3) 2_664 3_564
Al Sb2 Na1B 100.0(6) . 1_554
Na1B Sb2 Na1B 117.1(3) 2_664 1_554
Na1B Sb2 Na1B 117.1(3) 3_564 1_554
Al Sb2 Na1A 83.43(9) . 2_665
Na1B Sb2 Na1A 16.6(6) 2_664 2_665
Na1B Sb2 Na1A 120.60(2) 3_564 2_665
Na1B Sb2 Na1A 120.60(2) 1_554 2_665
Al Sb2 Na1A 83.43(9) . .
Na1B Sb2 Na1A 120.60(2) 2_664 .
Na1B Sb2 Na1A 120.60(2) 3_564 .
Na1B Sb2 Na1A 16.6(6) 1_554 .
Na1A Sb2 Na1A 118.71(4) 2_665 .
Al Sb2 Na1A 83.43(9) . 3_565
Na1B Sb2 Na1A 120.60(2) 2_664 3_565
Na1B Sb2 Na1A 16.6(6) 3_564 3_565
Na1B Sb2 Na1A 120.60(2) 1_554 3_565
Na1A Sb2 Na1A 118.71(4) 2_665 3_565
Na1A Sb2 Na1A 118.71(4) . 3_565
Al Sb2 Na1 130.222(12) . 4_664
Na1B Sb2 Na1 60.8(4) 2_664 4_664
Na1B Sb2 Na1 60.8(4) 3_564 4_664
Na1B Sb2 Na1 129.8(6) 1_554 4_664
Na1A Sb2 Na1 72.22(6) 2_665 4_664
Na1A Sb2 Na1 146.35(9) . 4_664
Na1A Sb2 Na1 72.22(6) 3_565 4_664
Al Sb2 Eu1 130.222(12) . 4_664
Na1B Sb2 Eu1 60.8(4) 2_664 4_664
Na1B Sb2 Eu1 60.8(4) 3_564 4_664
Na1B Sb2 Eu1 129.8(6) 1_554 4_664
Na1A Sb2 Eu1 72.22(6) 2_665 4_664
Na1A Sb2 Eu1 146.35(9) . 4_664
Na1A Sb2 Eu1 72.22(6) 3_565 4_664
Na1 Sb2 Eu1 0.000(12) 4_664 4_664
Al Sb2 Na1 130.221(12) . 6_554
Na1B Sb2 Na1 60.8(4) 2_664 6_554
Na1B Sb2 Na1 129.8(6) 3_564 6_554
Na1B Sb2 Na1 60.8(4) 1_554 6_554
Na1A Sb2 Na1 72.22(6) 2_665 6_554
Na1A Sb2 Na1 72.22(6) . 6_554
Na1A Sb2 Na1 146.35(9) 3_565 6_554
Na1 Sb2 Na1 82.792(18) 4_664 6_554
Eu1 Sb2 Na1 82.792(18) 4_664 6_554
Al Sb2 Eu1 130.221(12) . 6_554
Na1B Sb2 Eu1 60.8(4) 2_664 6_554
Na1B Sb2 Eu1 129.8(6) 3_564 6_554
Na1B Sb2 Eu1 60.8(4) 1_554 6_554
Na1A Sb2 Eu1 72.22(6) 2_665 6_554
Na1A Sb2 Eu1 72.22(6) . 6_554
Na1A Sb2 Eu1 146.35(9) 3_565 6_554
Na1 Sb2 Eu1 82.792(18) 4_664 6_554
Eu1 Sb2 Eu1 82.792(18) 4_664 6_554
Na1 Sb2 Eu1 0.000(15) 6_554 6_554
Al Sb2 Na1 130.221(12) . 5_564
Na1B Sb2 Na1 129.8(6) 2_664 5_564
Na1B Sb2 Na1 60.8(4) 3_564 5_564
Na1B Sb2 Na1 60.8(4) 1_554 5_564
Na1A Sb2 Na1 146.35(9) 2_665 5_564
Na1A Sb2 Na1 72.22(6) . 5_564
Na1A Sb2 Na1 72.22(6) 3_565 5_564
Na1 Sb2 Na1 82.792(18) 4_664 5_564
Eu1 Sb2 Na1 82.792(18) 4_664 5_564
Na1 Sb2 Na1 82.791(18) 6_554 5_564
Eu1 Sb2 Na1 82.791(18) 6_554 5_564

loop_
_geom_bond_atom_site_label_1
_geom_bond_atom_site_label_2
_geom_bond_distance
_geom_bond_site_symmetry_2
Na1A Na1B 0.94(3) 1_554
Na1A Sb1 3.073(2) 5_454
Na1A Sb1 3.073(2) 6_664
Na1A Sb1 3.241(5) .
Na1A Sb2 3.316(6) .
Na1A Na1 3.535(3) 3_565
Na1A Eu1 3.535(3) 3_565
Na1A Eu1 3.535(3) 2_665
Na1A Na1 3.535(3) 2_665
Na1A Na1 3.963(4) 6_554
Na1A Eu1 3.963(4) 6_554
Na1A Eu1 3.963(4) 5_564
Na1B Na1A 0.94(3) 1_556
Na1B Sb1 3.029(11) 5_455
Na1B Sb1 3.029(11) 6_665
Na1B Sb2 3.20(3) 1_556
Na1B Na1 3.35(2) 6
Na1B Eu1 3.35(2) 6
Na1B Na1 3.35(2) 5_565
Na1B Eu1 3.35(2) 5_565
Na1B Eu1 3.926(19) 3_566
Na1B Na1 3.926(19) 3_566
Na1B Eu1 3.926(19) 2_666
Na1B Na1 3.926(19) 2_666
Eu1 Sb1 3.3373(5) 6_654
Eu1 Sb1 3.3374(5) 5_554
Eu1 Na1B 3.35(2) 6_654
Eu1 Na1B 3.35(2) 5_554
Eu1 Sb2 3.4067(6) 4_665
Eu1 Al 3.4078(10) .
Eu1 Sb1 3.4806(4) 2_665
Eu1 Sb1 3.4806(4) 3_565
Eu1 Na1A 3.535(3) 2_665
Eu1 Na1A 3.535(3) 3_565
Eu1 Sb2 3.6745(5) .
Eu1 Na1B 3.926(19) 2_664
Al Sb1 2.6924(10) 2_665
Al Sb1 2.6925(10) 3_565
Al Sb1 2.6925(10) .
Al Sb2 2.761(3) .
Al Na1 3.4078(10) 3_565
Al Eu1 3.4078(10) 3_565
Al Na1 3.4079(10) 2_665
Al Eu1 3.4079(10) 2_665
Sb1 Na1B 3.029(11) 5_454
Sb1 Na1B 3.029(11) 6_664
Sb1 Na1A 3.073(2) 5_455
Sb1 Na1A 3.073(2) 6_665
Sb1 Na1 3.3373(5) 6
Sb1 Eu1 3.3373(5) 6
Sb1 Na1 3.3373(5) 5_565
Sb1 Eu1 3.3373(5) 5_565
Sb1 Eu1 3.4806(4) 3_565
Sb1 Na1 3.4806(4) 3_565
Sb2 Na1B 3.20(3) 2_664
Sb2 Na1B 3.20(3) 3_564
Sb2 Na1B 3.20(3) 1_554
Sb2 Na1A 3.316(6) 2_665
Sb2 Na1A 3.316(6) 3_565
Sb2 Na1 3.4067(6) 4_664
Sb2 Eu1 3.4067(6) 4_664
Sb2 Na1 3.4068(6) 6_554
Sb2 Eu1 3.4068(6) 6_554
Sb2 Na1 3.4068(6) 5_564
